data_4074589
loop_
_publ_author_name
'Zhao, Shu-Bin'
'Wu, Gang'
'Wang, Suning'

_publ_section_title
;
 Impact of Steric Blocking on Diastereoselective C&#x2212;H Activation of
 Ethylbenzene by Cationic Platinum(II) Complexes with 7-Azaindolyl
 Derivative Ligands
;
_journal_issue 26
_journal_name_full Organometallics
_journal_page_first 5979
_journal_paper_doi 10.1021/om0608861
_journal_volume 25
_journal_year 2006
_chemical_formula_sum 'C64 H40 B F24 N4 Pt'
_chemical_formula_weight 1526.90
_chemical_name_systematic
; 
 ? 
;
_space_group_IT_number 2
_symmetry_cell_setting triclinic
_symmetry_space_group_name_Hall '-P 1'
_symmetry_space_group_name_H-M 'P -1'
_atom_sites_solution_hydrogens geom
_atom_sites_solution_primary direct
_atom_sites_solution_secondary difmap
_audit_creation_method SHELXL-97
_cell_angle_alpha 65.647(2)
_cell_angle_beta 85.831(2)
_cell_angle_gamma 89.751(2)
_cell_formula_units_Z 4
_cell_length_a 16.4420(17)
_cell_length_b 18.7653(19)
_cell_length_c 21.650(2)
_cell_measurement_temperature 180(2)
_cell_volume 6067.0(10)
_computing_structure_refinement 'SHELXL-97 (Sheldrick, 1997)'
_computing_structure_solution 'SHELXS-97 (Sheldrick, 1990)'
_diffrn_ambient_temperature 180(2)
_diffrn_measured_fraction_theta_full 0.909
_diffrn_measured_fraction_theta_max 0.909
_diffrn_radiation_monochromator graphite
_diffrn_radiation_source 'fine-focus sealed tube'
_diffrn_radiation_type MoK\a
_diffrn_radiation_wavelength 0.71073
_diffrn_reflns_av_R_equivalents 0.0644
_diffrn_reflns_av_sigmaI/netI 0.3707
_diffrn_reflns_limit_h_max 19
_diffrn_reflns_limit_h_min -21
_diffrn_reflns_limit_k_max 24
_diffrn_reflns_limit_k_min -24
_diffrn_reflns_limit_l_max 28
_diffrn_reflns_limit_l_min -28
_diffrn_reflns_number 43522
_diffrn_reflns_theta_full 28.37
_diffrn_reflns_theta_max 28.37
_diffrn_reflns_theta_min 1.70
_exptl_absorpt_coefficient_mu 2.432
_exptl_absorpt_correction_T_max 1.000
_exptl_absorpt_correction_T_min 0.810
_exptl_absorpt_correction_type SADABS
_exptl_crystal_density_diffrn 1.672
_exptl_crystal_density_method 'not measured'
_exptl_crystal_F_000 3004
_platon_squeeze_details
;
There are two disordered ethylbenzene molecules in the unit cell. 
Their contributions were removed in the final refinement by using 
the SQUEEZE routine in Platon.(Total Potential Solvent Accessible
 Void Vol =506.2 Ang^3 and total Electron Count / Cell =  141 - 
included in D\(calc\), F000 & Mol.Wght.)
;
_refine_diff_density_max 2.536
_refine_diff_density_min -2.333
_refine_diff_density_rms 0.119
_refine_ls_extinction_method none
_refine_ls_goodness_of_fit_ref 0.718
_refine_ls_hydrogen_treatment mixed
_refine_ls_matrix_type full
_refine_ls_number_parameters 1459
_refine_ls_number_reflns 27602
_refine_ls_number_restraints 0
_refine_ls_restrained_S_all 0.718
_refine_ls_R_factor_all 0.2342
_refine_ls_R_factor_gt 0.0770
_refine_ls_shift/su_max 0.033
_refine_ls_shift/su_mean 0.001
_refine_ls_structure_factor_coef Fsqd
_refine_ls_weighting_details 'calc w=1/[\s^2^(Fo^2^)+(0.0570P)^2^+0.0000P] where P=(Fo^2^+2Fc^2^)/3'
_refine_ls_weighting_scheme calc
_refine_ls_wR_factor_gt 0.1370
_refine_ls_wR_factor_ref 0.1612
_reflns_number_gt 7610
_reflns_number_total 27602
_reflns_threshold_expression >2sigma(I)
_cod_data_source_file om0608861si20060927_070912.cif
_cod_data_source_block zs129a
_cod_original_cell_volume 6067.1(11)
_cod_original_sg_symbol_H-M P-1
_cod_original_formula_sum 'C64 H40 B1 F24 N4 Pt'
_cod_database_code 4074589

loop_
_symmetry_equiv_pos_as_xyz
'x, y, z'
'-x, -y, -z'

loop_
_atom_site_label
_atom_site_type_symbol
_atom_site_fract_x
_atom_site_fract_y
_atom_site_fract_z
_atom_site_U_iso_or_equiv
_atom_site_adp_type
_atom_site_occupancy
_atom_site_symmetry_multiplicity
_atom_site_calc_flag
_atom_site_refinement_flags
Pt1 Pt 0.78091(3) 0.68929(3) 1.01944(3) 0.06922(19) Uani 1 1 d .
Pt2 Pt 0.75540(3) 0.79243(3) 0.53292(2) 0.05073(16) Uani 1 1 d .
N1 N 0.7133(6) 0.7143(5) 0.9363(6) 0.078(4) Uani 1 1 d .
N2 N 0.6066(5) 0.7811(5) 0.9756(5) 0.045(2) Uani 1 1 d .
N3 N 0.7100(5) 0.8563(5) 1.0317(4) 0.037(2) Uani 1 1 d .
N4 N 0.8165(6) 0.8105(4) 0.9750(5) 0.053(2) Uani 1 1 d .
N5 N 0.8414(7) 0.8149(5) 0.4521(5) 0.059(3) Uani 1 1 d .
N6 N 0.9544(6) 0.8438(5) 0.5054(5) 0.053(2) Uani 1 1 d .
N7 N 0.8042(5) 0.6808(5) 0.5753(4) 0.046(2) Uani 1 1 d .
N8 N 0.9171(5) 0.7098(5) 0.6286(4) 0.051(2) Uani 1 1 d .
C1 C 0.7373(8) 0.6975(7) 0.8823(8) 0.075(4) Uani 1 1 d .
H1A H 0.7821 0.6645 0.8850 0.091 Uiso 1 1 calc R
C2 C 0.6970(7) 0.7283(7) 0.8244(6) 0.057(3) Uani 1 1 d .
H2A H 0.7160 0.7161 0.7875 0.069 Uiso 1 1 calc R
C3 C 0.6306(7) 0.7760(6) 0.8155(6) 0.061(3) Uani 1 1 d .
H3A H 0.6061 0.7969 0.7735 0.073 Uiso 1 1 calc R
C4 C 0.6016(6) 0.7923(6) 0.8680(5) 0.038(3) Uani 1 1 d .
C5 C 0.5357(6) 0.8333(6) 0.8837(7) 0.055(3) Uani 1 1 d .
H5A H 0.4959 0.8615 0.8539 0.065 Uiso 1 1 calc R
C6 C 0.5396(7) 0.8253(6) 0.9477(6) 0.053(3) Uani 1 1 d .
H6A H 0.5023 0.8466 0.9707 0.064 Uiso 1 1 calc R
C7 C 0.6470(8) 0.7575(6) 0.9287(5) 0.049(3) Uani 1 1 d .
C8 C 0.8797(7) 0.8324(7) 0.9284(6) 0.052(3) Uani 1 1 d .
H8A H 0.9088 0.7932 0.9198 0.062 Uiso 1 1 calc R
C9 C 0.9045(7) 0.9086(8) 0.8926(6) 0.062(3) Uani 1 1 d .
H9A H 0.9500 0.9211 0.8599 0.074 Uiso 1 1 calc R
C10 C 0.8646(8) 0.9680(7) 0.9028(6) 0.065(4) Uani 1 1 d .
H10A H 0.8805 1.0213 0.8770 0.078 Uiso 1 1 calc R
C11 C 0.8004(8) 0.9465(6) 0.9525(7) 0.062(4) Uani 1 1 d .
C12 C 0.7447(8) 0.9838(8) 0.9808(7) 0.072(4) Uani 1 1 d .
H12A H 0.7456 1.0386 0.9685 0.086 Uiso 1 1 calc R
C13 C 0.6896(8) 0.9330(9) 1.0276(8) 0.087(5) Uani 1 1 d .
H13A H 0.6462 0.9453 1.0527 0.105 Uiso 1 1 calc R
C14 C 0.7765(7) 0.8670(6) 0.9864(6) 0.049(3) Uani 1 1 d .
C15 C 0.6676(6) 0.7847(8) 1.0727(6) 0.058(3) Uani 1 1 d .
C16 C 0.6739(8) 0.7594(8) 1.1422(7) 0.074(4) Uani 1 1 d .
H16A H 0.7077 0.7868 1.1595 0.089 Uiso 1 1 calc R
C17 C 0.6301(10) 0.6942(13) 1.1844(8) 0.114(7) Uani 1 1 d .
H17A H 0.6335 0.6750 1.2321 0.137 Uiso 1 1 calc R
C18 C 0.5809(10) 0.6554(9) 1.1587(9) 0.108(6) Uani 1 1 d .
H18A H 0.5514 0.6093 1.1890 0.129 Uiso 1 1 calc R
C19 C 0.5739(7) 0.6825(7) 1.0903(8) 0.072(4) Uani 1 1 d .
H19A H 0.5399 0.6557 1.0727 0.086 Uiso 1 1 calc R
C20 C 0.6178(7) 0.7504(6) 1.0468(6) 0.051(3) Uani 1 1 d .
C21 C 0.9313(9) 0.6648(9) 1.1129(8) 0.144(6) Uiso 1 1 d .
H21A H 0.9520 0.6459 1.1581 0.216 Uiso 1 1 calc R
H21B H 0.9412 0.7215 1.0892 0.216 Uiso 1 1 calc R
H21C H 0.9594 0.6389 1.0867 0.216 Uiso 1 1 calc R
C22 C 0.8435(10) 0.6472(9) 1.1198(8) 0.131(6) Uiso 1 1 d .
H22A H 0.8108 0.6421 1.1623 0.157 Uiso 1 1 calc R
C23 C 0.8305(7) 0.5859(6) 1.0907(5) 0.057(3) Uiso 1 1 d .
C24 C 0.9007(12) 0.5651(11) 1.0656(9) 0.173(8) Uiso 1 1 d .
H24A H 0.9556 0.5765 1.0703 0.207 Uiso 1 1 calc R
C25 C 0.869(2) 0.5195(18) 1.0285(16) 0.326(16) Uiso 1 1 d .
H25A H 0.9082 0.5007 1.0048 0.391 Uiso 1 1 calc R
C26 C 0.7754(16) 0.5002(13) 1.0257(12) 0.219(10) Uiso 1 1 d .
H26A H 0.7632 0.4699 1.0015 0.263 Uiso 1 1 calc R
C27 C 0.7223(10) 0.5201(8) 1.0506(7) 0.112(5) Uiso 1 1 d .
H27A H 0.6667 0.5085 1.0485 0.134 Uiso 1 1 calc R
C28 C 0.7495(9) 0.5652(8) 1.0858(7) 0.111(5) Uiso 1 1 d .
H28A H 0.7126 0.5586 1.1267 0.133 Uiso 1 1 calc R
C29 C 0.8234(8) 0.8094(7) 0.3953(8) 0.082(4) Uani 1 1 d .
H29A H 0.7675 0.8029 0.3897 0.099 Uiso 1 1 calc R
C30 C 0.8790(11) 0.8124(7) 0.3443(7) 0.089(5) Uani 1 1 d .
H30A H 0.8625 0.8026 0.3073 0.107 Uiso 1 1 calc R
C31 C 0.9602(10) 0.8299(7) 0.3471(7) 0.077(4) Uani 1 1 d .
H31A H 0.9992 0.8354 0.3108 0.092 Uiso 1 1 calc R
C32 C 0.9836(9) 0.8392(6) 0.4034(7) 0.059(3) Uani 1 1 d .
C33 C 1.0555(8) 0.8554(6) 0.4277(7) 0.073(4) Uani 1 1 d .
H33A H 1.1084 0.8642 0.4046 0.088 Uiso 1 1 calc R
C34 C 1.0373(7) 0.8565(6) 0.4888(7) 0.063(3) Uani 1 1 d .
H34A H 1.0755 0.8648 0.5163 0.075 Uiso 1 1 calc R
C35 C 0.9210(9) 0.8327(5) 0.4546(6) 0.051(3) Uani 1 1 d .
C36 C 0.7713(8) 0.6205(7) 0.5652(5) 0.063(4) Uani 1 1 d .
H36A H 0.7226 0.6298 0.5423 0.076 Uiso 1 1 calc R
C37 C 0.8030(8) 0.5475(7) 0.5854(6) 0.070(4) Uani 1 1 d .
H37A H 0.7761 0.5081 0.5769 0.084 Uiso 1 1 calc R
C38 C 0.8716(9) 0.5319(7) 0.6170(6) 0.070(4) Uani 1 1 d .
H38A H 0.8947 0.4819 0.6295 0.084 Uiso 1 1 calc R
C39 C 0.9095(8) 0.5879(7) 0.6318(6) 0.055(3) Uani 1 1 d .
C40 C 0.9799(9) 0.5945(8) 0.6649(6) 0.087(5) Uani 1 1 d .
H40A H 1.0185 0.5553 0.6844 0.104 Uiso 1 1 calc R
C41 C 0.9805(7) 0.6662(8) 0.6631(6) 0.073(4) Uani 1 1 d .
H41A H 1.0199 0.6853 0.6830 0.088 Uiso 1 1 calc R
C42 C 0.8708(7) 0.6618(6) 0.6091(5) 0.046(3) Uani 1 1 d .
C43 C 0.9108(6) 0.8505(6) 0.5629(5) 0.045(3) Uani 1 1 d .
C44 C 0.8910(7) 0.9240(6) 0.5583(6) 0.065(4) Uani 1 1 d .
H44A H 0.9043 0.9687 0.5171 0.078 Uiso 1 1 calc R
C45 C 0.8529(8) 0.9330(7) 0.6119(7) 0.071(4) Uani 1 1 d .
H45A H 0.8356 0.9832 0.6075 0.085 Uiso 1 1 calc R
C46 C 0.8393(7) 0.8684(8) 0.6736(6) 0.068(4) Uani 1 1 d .
H46A H 0.8140 0.8740 0.7121 0.082 Uiso 1 1 calc R
C47 C 0.8630(6) 0.7958(6) 0.6780(6) 0.056(3) Uani 1 1 d .
H47A H 0.8576 0.7520 0.7209 0.067 Uiso 1 1 calc R
C48 C 0.8937(6) 0.7859(5) 0.6225(5) 0.041(3) Uani 1 1 d .
C49 C 0.6834(8) 0.9453(7) 0.4242(6) 0.115(6) Uani 1 1 d .
H49A H 0.6564 0.9945 0.4170 0.172 Uiso 1 1 calc R
H49B H 0.6490 0.9132 0.4100 0.172 Uiso 1 1 calc R
H49C H 0.7361 0.9567 0.3974 0.172 Uiso 1 1 calc R
C50 C 0.6968(7) 0.9013(7) 0.4991(8) 0.082(4) Uani 1 1 d .
H50A H 0.7155 0.9359 0.5205 0.098 Uiso 1 1 calc R
C51 C 0.6391(8) 0.8402(8) 0.5433(8) 0.070(4) Uani 1 1 d .
C52 C 0.6661(7) 0.7917(8) 0.6083(7) 0.076(4) Uani 1 1 d .
H52A H 0.6843 0.8233 0.6326 0.091 Uiso 1 1 calc R
C53 C 0.6205(9) 0.7245(8) 0.6523(7) 0.081(4) Uani 1 1 d .
H53A H 0.6374 0.6945 0.6965 0.098 Uiso 1 1 calc R
C54 C 0.5554(11) 0.7031(9) 0.6331(10) 0.108(6) Uani 1 1 d .
H54A H 0.5253 0.6577 0.6637 0.130 Uiso 1 1 calc R
C55 C 0.5272(10) 0.7477(12) 0.5647(11) 0.125(6) Uani 1 1 d .
H55A H 0.4788 0.7315 0.5521 0.150 Uiso 1 1 calc R
C56 C 0.5716(10) 0.8137(10) 0.5188(9) 0.116(6) Uani 1 1 d .
H56A H 0.5578 0.8400 0.4731 0.139 Uiso 1 1 calc R
C57 C 0.6923(5) 0.1934(6) 1.3609(5) 0.037(3) Uani 1 1 d .
H57A H 0.6910 0.1396 1.3694 0.045 Uiso 1 1 calc R
C58 C 0.6987(6) 0.2129(7) 1.4152(6) 0.050(3) Uani 1 1 d .
C59 C 0.7018(7) 0.2914(8) 1.4044(7) 0.071(4) Uani 1 1 d .
H59A H 0.7073 0.3056 1.4413 0.085 Uiso 1 1 calc R
C60 C 0.6967(8) 0.3482(7) 1.3395(7) 0.072(4) Uani 1 1 d .
C61 C 0.6912(6) 0.3272(6) 1.2853(6) 0.056(3) Uani 1 1 d .
H61A H 0.6897 0.3673 1.2408 0.067 Uiso 1 1 calc R
C62 C 0.6876(5) 0.2484(6) 1.2942(5) 0.038(3) Uani 1 1 d .
C63 C 0.7071(10) 0.1518(10) 1.4844(6) 0.079(4) Uani 1 1 d .
C64 C 0.6998(12) 0.4366(10) 1.3269(10) 0.119(6) Uiso 1 1 d .
C65 C 0.8447(7) 0.2731(6) 1.1807(5) 0.045(3) Uani 1 1 d .
H65A H 0.8238 0.3225 1.1533 0.053 Uiso 1 1 calc R
C66 C 0.7903(6) 0.2123(6) 1.2194(5) 0.033(2) Uani 1 1 d .
C67 C 0.8234(6) 0.1394(6) 1.2594(5) 0.040(3) Uani 1 1 d .
H67A H 0.7887 0.0958 1.2870 0.048 Uiso 1 1 calc R
C68 C 0.9078(7) 0.1329(7) 1.2575(6) 0.054(3) Uani 1 1 d .
C69 C 0.9613(6) 0.1956(8) 1.2187(6) 0.058(3) Uani 1 1 d .
H69A H 1.0187 0.1901 1.2190 0.070 Uiso 1 1 calc R
C70 C 0.9279(7) 0.2648(7) 1.1803(5) 0.050(3) Uani 1 1 d .
C71 C 0.9833(9) 0.3313(9) 1.1386(8) 0.076(4) Uani 1 1 d .
C72 C 0.9431(8) 0.0537(9) 1.3049(9) 0.088(5) Uani 1 1 d .
C73 C 0.5517(7) 0.0000(6) 1.2752(6) 0.058(3) Uani 1 1 d .
H73A H 0.5227 -0.0475 1.2851 0.069 Uiso 1 1 calc R
C74 C 0.5294(6) 0.0495(6) 1.3054(5) 0.046(3) Uani 1 1 d .
C75 C 0.5718(6) 0.1170(6) 1.2934(5) 0.040(3) Uani 1 1 d .
H75A H 0.5530 0.1490 1.3157 0.048 Uiso 1 1 calc R
C76 C 0.6412(6) 0.1396(5) 1.2498(5) 0.036(2) Uani 1 1 d .
C77 C 0.6663(6) 0.0929(6) 1.2172(5) 0.045(3) Uani 1 1 d .
H77A H 0.7142 0.1067 1.1869 0.054 Uiso 1 1 calc R
C78 C 0.6206(7) 0.0251(6) 1.2290(5) 0.054(3) Uani 1 1 d .
C79 C 0.6494(9) -0.0275(9) 1.1915(8) 0.085(4) Uiso 1 1 d .
C80 C 0.4589(8) 0.0234(8) 1.3570(7) 0.066(4) Uani 1 1 d .
C81 C 0.6731(5) 0.2880(5) 1.0995(4) 0.025(2) Uani 1 1 d .
H81A H 0.7188 0.2594 1.0938 0.030 Uiso 1 1 calc R
C82 C 0.6503(5) 0.2835(5) 1.1640(4) 0.025(2) Uani 1 1 d .
C83 C 0.5836(6) 0.3280(5) 1.1683(5) 0.033(2) Uani 1 1 d .
H83A H 0.5650 0.3274 1.2111 0.040 Uiso 1 1 calc R
C84 C 0.5439(5) 0.3737(5) 1.1104(4) 0.024(2) Uani 1 1 d .
C85 C 0.5660(5) 0.3760(5) 1.0482(4) 0.027(2) Uani 1 1 d .
H85A H 0.5373 0.4062 1.0097 0.032 Uiso 1 1 calc R
C86 C 0.6319(5) 0.3325(5) 1.0428(5) 0.026(2) Uani 1 1 d .
C87 C 0.4743(6) 0.4253(6) 1.1176(5) 0.039(3) Uani 1 1 d .
C88 C 0.6580(7) 0.3323(6) 0.9770(5) 0.044(3) Uani 1 1 d .
C89 C 0.9492(6) 0.1850(5) 0.8382(5) 0.034(2) Uani 1 1 d .
H89A H 0.9677 0.1874 0.7948 0.041 Uiso 1 1 calc R
C90 C 0.8807(5) 0.2261(5) 0.8438(4) 0.028(2) Uani 1 1 d .
C91 C 0.8573(6) 0.2189(5) 0.9079(5) 0.035(2) Uani 1 1 d .
H91A H 0.8109 0.2463 0.9140 0.042 Uiso 1 1 calc R
C92 C 0.8971(6) 0.1744(6) 0.9636(5) 0.037(3) Uani 1 1 d .
C93 C 0.9656(6) 0.1359(5) 0.9574(5) 0.040(3) Uani 1 1 d .
H93A H 0.9946 0.1066 0.9959 0.048 Uiso 1 1 calc R
C94 C 0.9916(5) 0.1405(5) 0.8940(5) 0.036(3) Uani 1 1 d .
C95 C 1.0678(7) 0.0995(7) 0.8831(6) 0.052(3) Uani 1 1 d .
C96 C 0.8689(9) 0.1705(8) 1.0337(6) 0.061(3) Uani 1 1 d .
C97 C 0.7713(7) 0.4699(5) 0.7914(5) 0.046(3) Uani 1 1 d .
C98 C 0.8118(6) 0.3977(6) 0.8019(4) 0.038(3) Uani 1 1 d .
H98A H 0.8602 0.3845 0.8252 0.046 Uiso 1 1 calc R
C99 C 0.7779(5) 0.3479(5) 0.7767(4) 0.027(2) Uani 1 1 d .
C100 C 0.7059(6) 0.3699(5) 0.7447(4) 0.038(3) Uani 1 1 d .
H10B H 0.6812 0.3363 0.7281 0.046 Uiso 1 1 calc R
C101 C 0.6693(6) 0.4396(6) 0.7364(5) 0.045(3) Uiso 1 1 d .
C102 C 0.7024(6) 0.4885(6) 0.7599(5) 0.051(3) Uiso 1 1 d .
H10C H 0.6767 0.5361 0.7540 0.062 Uiso 1 1 calc R
C103 C 0.5941(8) 0.4606(8) 0.7010(7) 0.065(4) Uiso 1 1 d .
C104 C 0.8145(7) 0.5217(7) 0.8208(6) 0.051(3) Uiso 1 1 d .
C105 C 0.7286(5) 0.0790(5) 0.7748(4) 0.032(2) Uiso 1 1 d .
C106 C 0.6594(5) 0.0642(5) 0.8174(4) 0.041(3) Uiso 1 1 d .
H10D H 0.6255 0.0192 0.8278 0.049 Uiso 1 1 calc R
C107 C 0.6407(6) 0.1188(5) 0.8451(5) 0.039(3) Uiso 1 1 d .
C108 C 0.6909(5) 0.1821(5) 0.8290(4) 0.035(2) Uiso 1 1 d .
H10E H 0.6761 0.2181 0.8481 0.042 Uiso 1 1 calc R
C109 C 0.7628(5) 0.1985(5) 0.7865(4) 0.024(2) Uiso 1 1 d .
C110 C 0.7799(5) 0.1450(5) 0.7584(4) 0.027(2) Uiso 1 1 d .
H11A H 0.8269 0.1532 0.7277 0.033 Uiso 1 1 calc R
C111 C 0.5656(7) 0.1042(7) 0.8919(6) 0.061(3) Uiso 1 1 d .
C112 C 0.7495(8) 0.0248(7) 0.7422(7) 0.060(3) Uiso 1 1 d .
C113 C 0.9611(5) 0.3307(5) 0.6984(5) 0.037(2) Uiso 1 1 d .
H11B H 0.9855 0.3276 0.7378 0.044 Uiso 1 1 calc R
C114 C 1.0069(6) 0.3652(6) 0.6341(5) 0.050(3) Uiso 1 1 d .
C115 C 0.9736(6) 0.3704(6) 0.5783(5) 0.052(3) Uiso 1 1 d .
H11C H 1.0040 0.3916 0.5353 0.063 Uiso 1 1 calc R
C116 C 0.8951(7) 0.3445(6) 0.5842(6) 0.054(3) Uiso 1 1 d .
C117 C 0.8495(6) 0.3099(5) 0.6457(5) 0.038(3) Uiso 1 1 d .
H11D H 0.7953 0.2916 0.6473 0.045 Uiso 1 1 calc R
C118 C 0.8831(5) 0.3019(5) 0.7050(4) 0.028(2) Uiso 1 1 d .
C119 C 0.8545(9) 0.3535(10) 0.5223(8) 0.086(4) Uiso 1 1 d .
C120 C 1.0881(10) 0.3902(9) 0.6351(8) 0.088(5) Uiso 1 1 d .
B1 B 0.6921(7) 0.2215(6) 1.2307(5) 0.032(3) Uani 1 1 d .
B2 B 0.8268(6) 0.2674(6) 0.7775(5) 0.027(3) Uani 1 1 d .
F1A F 0.7072(12) 0.4494(9) 1.3783(9) 0.107(6) Uiso 0.50 1 d P
F1 F 0.7536(10) 0.4539(9) 1.3509(9) 0.090(5) Uiso 0.50 1 d P
F2A F 0.6412(8) 0.4712(7) 1.2909(6) 0.056(3) Uiso 0.50 1 d P
F2 F 0.6243(12) 0.4391(11) 1.3734(10) 0.150(7) Uiso 0.50 1 d P
F3A F 0.7804(9) 0.4691(8) 1.2765(8) 0.100(5) Uiso 0.50 1 d P
F3 F 0.6958(10) 0.4843(9) 1.2644(8) 0.094(5) Uiso 0.50 1 d P
F4 F 0.7775(6) 0.1219(6) 1.4916(4) 0.162(5) Uani 1 1 d .
F5 F 0.6893(7) 0.1729(5) 1.5319(4) 0.154(4) Uani 1 1 d .
F6 F 0.6580(6) 0.0923(5) 1.4964(4) 0.126(3) Uani 1 1 d .
F7A F 1.0201(9) 0.0485(9) 1.2895(8) 0.068(5) Uiso 0.50 1 d P
F7 F 0.8855(7) -0.0051(7) 1.3242(7) 0.061(4) Uiso 0.50 1 d P
F8A F 0.9102(11) -0.0018(11) 1.2754(10) 0.130(6) Uiso 0.50 1 d P
F8 F 0.9179(11) 0.0206(10) 1.3569(9) 0.092(5) Uiso 0.50 1 d P
F9A F 1.0032(12) 0.0325(11) 1.2743(9) 0.101(7) Uiso 0.50 1 d P
F9 F 0.9526(8) 0.0576(8) 1.3692(7) 0.062(4) Uiso 0.50 1 d P
F10 F 0.5861(9) -0.0741(9) 1.1927(7) 0.077(5) Uiso 0.50 1 d P
F11 F 0.6299(8) 0.0177(7) 1.1222(6) 0.067(4) Uiso 0.50 1 d P
F12 F 0.7277(8) -0.0274(8) 1.1836(8) 0.070(4) Uiso 0.50 1 d P
F10A F 0.7058(10) -0.0822(10) 1.2367(8) 0.107(5) Uiso 0.50 1 d P
F11A F 0.6894(11) 0.0016(9) 1.1385(9) 0.102(5) Uiso 0.50 1 d P
F12A F 0.6237(12) -0.0941(11) 1.2172(9) 0.110(6) Uiso 0.50 1 d P
F13 F 1.0598(5) 0.3165(5) 1.1427(5) 0.150(4) Uani 1 1 d .
F14 F 0.9724(6) 0.3613(6) 1.0762(5) 0.182(5) Uani 1 1 d .
F15 F 0.9758(5) 0.3900(5) 1.1545(5) 0.137(4) Uani 1 1 d .
F16 F 0.3956(4) 0.0736(4) 1.3382(3) 0.087(2) Uani 1 1 d .
F17 F 0.4252(4) -0.0460(4) 1.3700(4) 0.103(3) Uani 1 1 d .
F18 F 0.4720(4) 0.0257(5) 1.4171(4) 0.102(3) Uani 1 1 d .
F19 F 0.4191(3) 0.4359(3) 1.0749(3) 0.0564(17) Uani 1 1 d .
F20 F 0.5059(3) 0.4959(3) 1.1075(3) 0.0609(17) Uani 1 1 d .
F21 F 0.4382(3) 0.3971(3) 1.1809(3) 0.0532(16) Uani 1 1 d .
F22 F 0.7374(4) 0.3471(3) 0.9598(3) 0.0625(18) Uani 1 1 d .
F23 F 0.6476(4) 0.2621(3) 0.9745(3) 0.071(2) Uani 1 1 d .
F24 F 0.7909(5) 0.1555(5) 1.0468(3) 0.094(2) Uani 1 1 d .
F25 F 0.8814(5) 0.2382(5) 1.0368(3) 0.110(3) Uani 1 1 d .
F26 F 0.9054(5) 0.1198(5) 1.0827(3) 0.112(3) Uani 1 1 d .
F27 F 1.0603(4) 0.0699(4) 0.8389(3) 0.084(2) Uani 1 1 d .
F28 F 1.0865(4) 0.0410(4) 0.9379(3) 0.098(3) Uani 1 1 d .
F29 F 1.1303(4) 0.1465(4) 0.8597(5) 0.132(4) Uani 1 1 d .
F30 F 0.5483(4) 0.4008(4) 0.7046(4) 0.097(2) Uani 1 1 d .
F31 F 0.5450(4) 0.5017(4) 0.7228(4) 0.110(3) Uani 1 1 d .
F32 F 0.6078(4) 0.5036(5) 0.6355(4) 0.141(4) Uani 1 1 d .
F33 F 0.6214(4) 0.3830(4) 0.9247(3) 0.072(2) Uani 1 1 d .
F34 F 1.0946(5) 0.4571(6) 0.6419(7) 0.204(6) Uani 1 1 d .
F35 F 1.1372(5) 0.4016(6) 0.5797(5) 0.154(4) Uani 1 1 d .
F36 F 1.1341(4) 0.3469(5) 0.6842(4) 0.115(3) Uani 1 1 d .
F37A F 0.8331(10) 0.5893(10) 0.7795(8) 0.077(6) Uiso 0.50 1 d P
F37 F 0.8942(8) 0.5114(7) 0.8247(7) 0.055(4) Uiso 0.50 1 d P
F38A F 0.7834(9) 0.5154(8) 0.8813(7) 0.071(5) Uiso 0.50 1 d P
F38 F 0.8688(8) 0.4940(7) 0.8566(7) 0.061(4) Uiso 0.50 1 d P
F39A F 0.7476(7) 0.5318(6) 0.8624(6) 0.037(3) Uiso 0.50 1 d P
F39 F 0.8030(8) 0.6000(7) 0.7688(6) 0.043(4) Uiso 0.50 1 d P
F40 F 0.7404(5) 0.0533(4) 0.6759(4) 0.103(3) Uani 1 1 d .
F41 F 0.8312(4) 0.0114(4) 0.7399(4) 0.086(2) Uani 1 1 d .
F42 F 0.7141(5) -0.0416(4) 0.7694(4) 0.143(4) Uani 1 1 d .
F43 F 0.5111(4) 0.1564(4) 0.8680(4) 0.107(3) Uani 1 1 d .
F44 F 0.5302(4) 0.0353(4) 0.9118(4) 0.094(2) Uani 1 1 d .
F45 F 0.5833(4) 0.1076(4) 0.9512(4) 0.092(2) Uani 1 1 d .
F46 F 0.7968(6) 0.4072(5) 0.5038(4) 0.132(3) Uani 1 1 d .
F47 F 0.8085(6) 0.2945(5) 0.5277(4) 0.144(4) Uani 1 1 d .
F48 F 0.9025(6) 0.3639(7) 0.4698(4) 0.191(5) Uani 1 1 d .

loop_
_atom_site_aniso_label
_atom_site_aniso_U_11
_atom_site_aniso_U_22
_atom_site_aniso_U_33
_atom_site_aniso_U_23
_atom_site_aniso_U_13
_atom_site_aniso_U_12
Pt1 0.0759(4) 0.0378(3) 0.0852(4) -0.0129(3) -0.0296(3) 0.0117(3)
Pt2 0.0566(3) 0.0395(3) 0.0546(3) -0.0192(3) 0.0038(3) -0.0005(2)
N1 0.033(6) 0.019(6) 0.153(12) -0.005(6) -0.016(7) 0.015(5)
N2 0.044(6) 0.045(6) 0.043(7) -0.014(5) -0.001(5) -0.008(5)
N3 0.041(6) 0.046(6) 0.045(6) -0.039(5) -0.002(5) -0.005(5)
N4 0.075(7) 0.023(5) 0.057(7) -0.011(5) -0.011(6) 0.000(5)
N5 0.101(9) 0.024(5) 0.047(7) -0.013(5) 0.006(7) -0.017(5)
N6 0.066(8) 0.029(5) 0.060(7) -0.013(5) -0.002(6) -0.008(5)
N7 0.051(6) 0.048(6) 0.047(6) -0.031(5) 0.003(5) -0.001(5)
N8 0.046(6) 0.046(6) 0.051(6) -0.011(5) 0.000(5) 0.020(5)
C1 0.070(10) 0.038(8) 0.137(14) -0.056(9) 0.005(10) 0.008(7)
C2 0.058(9) 0.062(9) 0.051(9) -0.025(7) 0.010(7) 0.015(7)
C3 0.085(10) 0.044(8) 0.046(8) -0.008(6) -0.013(7) -0.009(7)
C4 0.044(7) 0.036(6) 0.032(7) -0.011(6) 0.000(6) -0.011(5)
C5 0.044(8) 0.032(7) 0.085(10) -0.020(7) -0.015(7) 0.016(6)
C6 0.047(8) 0.052(8) 0.057(9) -0.021(7) 0.005(7) 0.003(6)
C7 0.091(10) 0.037(7) 0.024(7) -0.021(6) 0.025(7) -0.045(7)
C8 0.058(8) 0.046(8) 0.054(9) -0.023(7) -0.006(7) 0.010(6)
C9 0.063(9) 0.059(9) 0.052(9) -0.013(8) 0.003(7) -0.021(7)
C10 0.067(10) 0.049(9) 0.060(9) -0.002(7) -0.017(8) -0.024(7)
C11 0.067(10) 0.031(8) 0.080(10) -0.009(7) -0.050(8) 0.005(7)
C12 0.059(10) 0.064(10) 0.132(14) -0.075(10) -0.040(9) 0.018(8)
C13 0.064(10) 0.098(12) 0.141(15) -0.083(11) -0.054(10) 0.064(9)
C14 0.057(8) 0.027(7) 0.062(9) -0.014(6) -0.030(7) 0.004(6)
C15 0.040(8) 0.096(11) 0.019(8) -0.008(7) 0.013(6) -0.021(7)
C16 0.078(11) 0.089(11) 0.064(11) -0.039(9) 0.003(9) 0.003(8)
C17 0.094(14) 0.20(2) 0.055(12) -0.061(14) -0.017(10) 0.028(14)
C18 0.106(14) 0.104(14) 0.065(13) 0.006(11) 0.035(11) 0.022(11)
C19 0.064(9) 0.068(10) 0.077(11) -0.027(9) 0.021(8) -0.007(7)
C20 0.064(9) 0.040(7) 0.041(8) -0.012(7) 0.019(7) -0.017(6)
C29 0.097(11) 0.060(9) 0.087(12) -0.032(9) 0.031(10) -0.019(8)
C30 0.135(15) 0.063(10) 0.067(11) -0.029(8) 0.013(12) -0.015(10)
C31 0.124(14) 0.042(8) 0.056(10) -0.018(7) 0.025(10) 0.014(9)
C32 0.089(11) 0.029(7) 0.063(10) -0.024(7) -0.006(9) 0.013(7)
C33 0.079(11) 0.055(8) 0.066(10) -0.013(8) 0.043(9) -0.004(8)
C34 0.044(9) 0.049(8) 0.077(11) -0.011(7) 0.008(7) -0.016(6)
C35 0.079(10) 0.016(6) 0.058(9) -0.019(6) 0.018(8) -0.001(6)
C36 0.109(11) 0.057(9) 0.034(7) -0.031(7) 0.012(7) -0.015(8)
C37 0.090(11) 0.032(8) 0.086(11) -0.024(7) 0.005(9) 0.006(7)
C38 0.116(13) 0.024(7) 0.058(9) -0.010(7) 0.031(9) 0.008(8)
C39 0.054(9) 0.044(8) 0.044(8) 0.001(6) 0.021(7) 0.007(7)
C40 0.113(13) 0.050(9) 0.077(10) -0.012(8) 0.022(9) 0.048(9)
C41 0.055(9) 0.094(11) 0.065(9) -0.026(8) -0.010(7) 0.023(8)
C42 0.061(9) 0.022(6) 0.045(8) -0.005(6) 0.010(6) 0.002(6)
C43 0.066(8) 0.050(8) 0.026(7) -0.026(6) 0.009(6) -0.010(6)
C44 0.084(10) 0.042(8) 0.076(10) -0.031(7) -0.005(8) -0.019(7)
C45 0.112(11) 0.048(8) 0.064(10) -0.035(8) 0.003(9) -0.014(8)
C46 0.094(10) 0.082(10) 0.047(9) -0.047(8) 0.002(8) 0.009(8)
C47 0.065(8) 0.047(8) 0.047(8) -0.009(6) -0.013(6) -0.001(6)
C48 0.074(8) 0.018(6) 0.027(7) -0.006(5) 0.004(6) 0.021(5)
C49 0.128(13) 0.064(10) 0.083(11) 0.034(8) 0.027(10) 0.041(9)
C50 0.061(9) 0.039(8) 0.147(14) -0.044(9) 0.012(10) 0.016(7)
C51 0.051(10) 0.065(10) 0.095(12) -0.035(10) 0.000(9) 0.028(8)
C52 0.067(10) 0.072(10) 0.073(11) -0.017(8) 0.019(9) -0.009(8)
C53 0.062(10) 0.078(11) 0.080(11) -0.010(9) 0.005(9) 0.007(9)
C54 0.076(13) 0.072(12) 0.142(18) -0.015(12) 0.024(12) -0.003(10)
C55 0.073(13) 0.127(17) 0.16(2) -0.038(14) -0.038(13) 0.023(12)
C56 0.088(14) 0.102(15) 0.141(17) -0.031(13) -0.030(13) 0.011(11)
C57 0.034(6) 0.040(7) 0.036(7) -0.015(6) -0.002(5) 0.000(5)
C58 0.053(8) 0.061(9) 0.041(8) -0.024(7) -0.008(6) 0.006(6)
C59 0.076(9) 0.089(11) 0.068(10) -0.048(9) -0.028(8) 0.003(8)
C60 0.100(11) 0.054(9) 0.081(11) -0.042(8) -0.045(9) 0.012(7)
C61 0.068(8) 0.037(7) 0.060(9) -0.014(6) -0.033(7) 0.011(6)
C62 0.033(6) 0.049(7) 0.031(7) -0.016(6) 0.003(5) 0.003(5)
C63 0.110(13) 0.107(13) 0.015(8) -0.019(9) -0.008(8) -0.037(11)
C65 0.041(8) 0.048(7) 0.043(8) -0.018(6) -0.002(6) 0.000(6)
C66 0.038(7) 0.036(6) 0.026(6) -0.014(5) -0.001(5) 0.007(5)
C67 0.025(7) 0.035(7) 0.048(7) -0.007(6) 0.000(5) -0.007(5)
C68 0.052(8) 0.051(8) 0.052(8) -0.016(7) -0.006(7) 0.015(7)
C69 0.031(7) 0.086(10) 0.053(8) -0.026(8) 0.002(6) -0.009(7)
C70 0.053(9) 0.051(8) 0.037(7) -0.011(6) 0.005(6) -0.018(7)
C71 0.053(10) 0.071(11) 0.078(12) -0.007(9) 0.012(9) -0.024(9)
C72 0.045(10) 0.085(12) 0.118(14) -0.031(11) 0.031(9) 0.009(8)
C73 0.083(9) 0.034(7) 0.063(9) -0.028(7) 0.001(7) -0.001(6)
C74 0.045(7) 0.052(8) 0.032(7) -0.012(6) 0.019(6) -0.013(6)
C75 0.034(7) 0.045(7) 0.043(7) -0.018(6) -0.014(6) 0.006(6)
C76 0.038(7) 0.026(6) 0.040(7) -0.009(5) -0.010(5) 0.000(5)
C77 0.069(8) 0.037(7) 0.032(7) -0.015(6) -0.016(6) 0.009(6)
C78 0.080(9) 0.047(8) 0.033(7) -0.016(6) 0.000(7) 0.002(7)
C80 0.059(10) 0.065(10) 0.084(11) -0.041(9) -0.008(8) 0.003(8)
C81 0.026(6) 0.029(6) 0.031(6) -0.022(5) -0.004(5) 0.002(4)
C82 0.027(6) 0.025(5) 0.024(6) -0.010(5) 0.000(5) -0.011(4)
C83 0.045(7) 0.021(6) 0.038(7) -0.017(5) 0.003(5) -0.005(5)
C84 0.033(6) 0.018(5) 0.014(6) 0.000(4) 0.000(5) 0.002(4)
C85 0.031(6) 0.026(6) 0.022(6) -0.009(5) 0.000(5) -0.001(5)
C86 0.025(6) 0.024(5) 0.029(6) -0.011(5) -0.001(5) -0.005(4)
C87 0.047(8) 0.031(7) 0.038(8) -0.013(6) -0.001(6) 0.003(6)
C88 0.048(8) 0.035(7) 0.035(8) -0.002(6) 0.003(6) 0.004(6)
C89 0.048(7) 0.036(6) 0.027(6) -0.021(5) -0.009(5) -0.006(5)
C90 0.032(6) 0.027(6) 0.027(6) -0.015(5) 0.002(5) 0.001(5)
C91 0.043(7) 0.028(6) 0.038(7) -0.018(5) -0.011(6) 0.012(5)
C92 0.042(7) 0.042(7) 0.028(7) -0.017(6) -0.002(5) 0.001(5)
C93 0.057(8) 0.040(7) 0.023(6) -0.015(5) 0.004(5) 0.001(6)
C94 0.026(6) 0.031(6) 0.053(8) -0.022(6) 0.000(6) 0.007(5)
C95 0.068(9) 0.052(8) 0.040(8) -0.022(7) -0.009(7) 0.012(7)
C96 0.072(10) 0.078(10) 0.033(8) -0.020(8) -0.018(8) 0.016(8)
C97 0.080(9) 0.029(6) 0.024(6) -0.009(5) 0.014(6) -0.002(6)
C98 0.050(7) 0.049(7) 0.024(6) -0.025(5) 0.012(5) -0.007(6)
C99 0.020(6) 0.031(6) 0.026(6) -0.011(5) 0.021(5) -0.007(5)
C100 0.052(7) 0.024(6) 0.030(6) -0.006(5) 0.022(6) -0.007(5)
B1 0.036(7) 0.022(6) 0.033(7) -0.004(6) -0.019(6) 0.003(5)
B2 0.035(7) 0.018(6) 0.027(7) -0.009(5) -0.007(6) 0.006(5)
F4 0.103(7) 0.182(10) 0.085(7) 0.064(6) -0.027(6) 0.025(7)
F5 0.312(14) 0.099(7) 0.040(5) -0.019(5) 0.006(7) -0.003(7)
F6 0.185(9) 0.106(7) 0.054(5) -0.001(5) 0.003(5) -0.065(7)
F13 0.049(6) 0.124(8) 0.235(12) -0.037(7) 0.031(6) -0.029(5)
F14 0.209(11) 0.208(11) 0.065(6) 0.008(7) 0.009(7) -0.166(9)
F15 0.161(9) 0.070(6) 0.183(10) -0.060(6) 0.016(7) -0.049(6)
F16 0.062(5) 0.090(6) 0.099(6) -0.034(5) 0.024(4) -0.010(4)
F17 0.115(6) 0.060(5) 0.124(7) -0.036(5) 0.050(5) -0.040(5)
F18 0.072(5) 0.160(8) 0.063(5) -0.039(5) 0.030(4) -0.048(5)
F19 0.051(4) 0.071(5) 0.050(4) -0.025(4) -0.018(3) 0.025(3)
F20 0.069(4) 0.027(4) 0.082(5) -0.019(3) -0.004(4) 0.011(3)
F21 0.061(4) 0.057(4) 0.033(4) -0.011(3) 0.006(3) 0.022(3)
F22 0.062(5) 0.086(5) 0.037(4) -0.025(4) 0.016(3) -0.001(4)
F23 0.120(6) 0.054(4) 0.043(4) -0.029(3) 0.016(4) -0.015(4)
F24 0.081(6) 0.139(7) 0.055(5) -0.037(5) 0.013(4) 0.003(5)
F25 0.190(8) 0.106(6) 0.059(5) -0.063(5) 0.014(5) -0.021(6)
F26 0.138(7) 0.167(8) 0.029(4) -0.037(5) -0.028(4) 0.105(6)
F27 0.087(5) 0.112(6) 0.089(5) -0.072(5) -0.034(4) 0.059(4)
F28 0.110(6) 0.125(7) 0.057(5) -0.033(5) -0.030(4) 0.086(5)
F29 0.041(5) 0.082(6) 0.281(12) -0.091(7) 0.033(6) -0.009(4)
F30 0.066(5) 0.083(6) 0.140(7) -0.038(5) -0.041(5) 0.020(4)
F31 0.078(5) 0.080(5) 0.184(8) -0.067(6) -0.010(5) 0.029(4)
F32 0.071(6) 0.186(9) 0.088(6) 0.025(6) -0.028(5) 0.006(6)
F33 0.087(5) 0.095(5) 0.025(4) -0.016(4) -0.010(4) 0.043(4)
F34 0.072(6) 0.134(9) 0.436(18) -0.165(11) 0.089(8) -0.047(6)
F35 0.096(7) 0.204(10) 0.138(8) -0.059(7) 0.073(6) -0.031(6)
F36 0.060(5) 0.146(8) 0.149(8) -0.072(7) 0.011(5) -0.048(5)
F40 0.162(7) 0.090(6) 0.085(6) -0.060(5) -0.026(5) 0.034(5)
F41 0.087(5) 0.085(5) 0.127(6) -0.082(5) -0.024(5) 0.031(4)
F42 0.202(9) 0.067(5) 0.178(9) -0.088(6) 0.121(7) -0.081(6)
F43 0.042(4) 0.089(6) 0.146(7) -0.012(5) 0.034(5) 0.027(4)
F44 0.079(5) 0.069(5) 0.126(6) -0.043(5) 0.054(5) -0.037(4)
F45 0.073(5) 0.110(6) 0.098(6) -0.055(5) 0.048(4) -0.027(4)
F46 0.199(9) 0.126(7) 0.080(6) -0.045(5) -0.059(6) 0.063(7)
F47 0.243(11) 0.122(8) 0.064(6) -0.025(5) -0.076(7) 0.003(8)
F48 0.197(10) 0.306(14) 0.043(6) -0.051(7) 0.031(6) 0.006(10)

loop_
_atom_type_symbol
_atom_type_description
_atom_type_scat_dispersion_real
_atom_type_scat_dispersion_imag
_atom_type_scat_source
C C 0.0033 0.0016 'International Tables Vol C Tables 4.2.6.8 and 6.1.1.4'
H H 0.0000 0.0000 'International Tables Vol C Tables 4.2.6.8 and 6.1.1.4'
B B 0.0013 0.0007 'International Tables Vol C Tables 4.2.6.8 and 6.1.1.4'
N N 0.0061 0.0033 'International Tables Vol C Tables 4.2.6.8 and 6.1.1.4'
F F 0.0171 0.0103 'International Tables Vol C Tables 4.2.6.8 and 6.1.1.4'
Pt Pt -1.7033 8.3905 'International Tables Vol C Tables 4.2.6.8 and 6.1.1.4'

loop_
_geom_angle_atom_site_label_1
_geom_angle_atom_site_label_2
_geom_angle_atom_site_label_3
_geom_angle
N1 Pt1 C23 134.4(4)
N1 Pt1 N4 86.6(3)
C23 Pt1 N4 134.7(4)
N1 Pt1 C28 104.4(5)
C23 Pt1 C28 37.9(4)
N4 Pt1 C28 167.9(4)
N1 Pt1 C22 172.1(5)
C23 Pt1 C22 40.6(4)
N4 Pt1 C22 100.6(4)
C28 Pt1 C22 68.2(5)
N5 Pt2 N7 86.0(3)
N5 Pt2 C52 169.6(4)
N7 Pt2 C52 103.9(4)
N5 Pt2 C50 100.0(5)
N7 Pt2 C50 173.9(4)
C52 Pt2 C50 70.1(5)
N5 Pt2 C51 133.6(5)
N7 Pt2 C51 134.7(5)
C52 Pt2 C51 39.2(4)
C50 Pt2 C51 39.7(4)
C7 N1 C1 115.2(11)
C7 N1 Pt1 120.5(10)
C1 N1 Pt1 123.8(9)
C7 N2 C6 110.1(10)
C7 N2 C20 126.0(10)
C6 N2 C20 122.3(9)
C14 N3 C15 127.1(8)
C14 N3 C13 106.3(10)
C15 N3 C13 126.6(10)
C8 N4 C14 117.5(9)
C8 N4 Pt1 117.2(7)
C14 N4 Pt1 125.1(8)
C29 N5 C35 115.4(11)
C29 N5 Pt2 122.1(10)
C35 N5 Pt2 122.5(8)
C35 N6 C34 108.0(10)
C35 N6 C43 126.4(10)
C34 N6 C43 125.3(11)
C42 N7 C36 113.2(10)
C42 N7 Pt2 126.0(7)
C36 N7 Pt2 120.7(8)
C41 N8 C42 107.6(10)
C41 N8 C48 127.5(11)
C42 N8 C48 124.2(9)
N1 C1 C2 119.9(11)
C1 C2 C3 124.7(11)
C4 C3 C2 118.4(11)
C3 C4 C5 138.4(11)
C3 C4 C7 114.4(10)
C5 C4 C7 107.1(9)
C6 C5 C4 108.3(10)
C5 C6 N2 109.9(10)
N1 C7 N2 128.3(12)
N1 C7 C4 127.2(9)
N2 C7 C4 104.6(11)
N4 C8 C9 122.9(10)
C8 C9 C10 121.1(11)
C9 C10 C11 117.1(11)
C10 C11 C12 137.5(13)
C10 C11 C14 119.0(12)
C12 C11 C14 103.5(13)
C13 C12 C11 112.5(12)
C12 C13 N3 106.2(11)
N4 C14 N3 126.1(10)
N4 C14 C11 122.3(12)
N3 C14 C11 111.6(11)
C20 C15 C16 123.0(12)
C20 C15 N3 121.8(10)
C16 C15 N3 114.7(12)
C17 C16 C15 117.4(14)
C16 C17 C18 120.8(16)
C19 C18 C17 120.8(16)
C18 C19 C20 118.6(14)
C15 C20 C19 119.3(12)
C15 C20 N2 122.4(10)
C19 C20 N2 118.3(12)
C21 C22 C23 107.4(13)
C21 C22 Pt1 115.5(12)
C23 C22 Pt1 63.4(7)
C24 C23 C28 127.8(14)
C24 C23 C22 113.9(14)
C28 C23 C22 117.8(12)
C24 C23 Pt1 113.0(11)
C28 C23 Pt1 74.4(8)
C22 C23 Pt1 76.0(7)
C23 C24 C25 102(2)
C24 C25 C26 126(3)
C27 C26 C25 125(3)
C26 C27 C28 112(2)
C23 C28 C27 127.7(14)
C23 C28 Pt1 67.6(8)
C27 C28 Pt1 114.5(10)
N5 C29 C30 125.0(14)
C29 C30 C31 119.2(14)
C32 C31 C30 119.3(13)
C31 C32 C33 138.6(14)
C31 C32 C35 116.9(14)
C33 C32 C35 104.5(12)
C34 C33 C32 109.1(11)
C33 C34 N6 109.2(12)
N6 C35 N5 127.0(11)
N6 C35 C32 109.1(12)
N5 C35 C32 123.8(13)
C37 C36 N7 125.1(12)
C38 C37 C36 119.6(13)
C37 C38 C39 120.7(12)
C38 C39 C42 115.0(12)
C38 C39 C40 138.0(13)
C42 C39 C40 107.0(12)
C41 C40 C39 106.8(12)
C40 C41 N8 112.0(13)
N7 C42 N8 127.0(9)
N7 C42 C39 126.3(12)
N8 C42 C39 106.6(11)
C48 C43 C44 120.2(9)
C48 C43 N6 120.8(9)
C44 C43 N6 118.8(10)
C45 C44 C43 120.6(11)
C44 C45 C46 119.4(11)
C47 C46 C45 119.1(10)
C48 C47 C46 121.2(10)
C47 C48 C43 119.0(9)
C47 C48 N8 119.9(9)
C43 C48 N8 120.6(9)
C51 C50 C49 120.0(13)
C51 C50 Pt2 71.1(7)
C49 C50 Pt2 119.7(8)
C52 C51 C56 119.3(14)
C52 C51 C50 115.1(14)
C56 C51 C50 123.1(15)
C52 C51 Pt2 69.1(7)
C56 C51 Pt2 116.4(9)
C50 C51 Pt2 69.1(6)
C53 C52 C51 120.6(13)
C53 C52 Pt2 123.5(9)
C51 C52 Pt2 71.7(7)
C54 C53 C52 120.5(15)
C53 C54 C55 121.5(16)
C56 C55 C54 120.0(17)
C55 C56 C51 117.3(16)
C58 C57 C62 123.6(10)
C57 C58 C59 119.7(11)
C57 C58 C63 121.0(11)
C59 C58 C63 119.2(11)
C60 C59 C58 119.1(11)
C59 C60 C61 120.1(11)
C59 C60 C64 119.5(13)
C61 C60 C64 120.3(13)
C60 C61 C62 122.4(10)
C57 C62 C61 115.0(9)
C57 C62 B1 120.8(9)
C61 C62 B1 123.5(9)
F5 C63 F4 109.0(13)
F5 C63 F6 105.3(13)
F4 C63 F6 103.6(15)
F5 C63 C58 114.9(14)
F4 C63 C58 113.0(12)
F6 C63 C58 110.1(11)
F1 C64 F1A 44.3(12)
F1 C64 F2A 137.1(19)
F1A C64 F2A 115.8(18)
F1 C64 F3 111(2)
F1A C64 F3 130.4(19)
F2A C64 F3 46.1(10)
F1 C64 F2 102.6(17)
F1A C64 F2 58.6(13)
F2A C64 F2 69.7(13)
F3 C64 F2 113.1(18)
F1 C64 C60 114.2(17)
F1A C64 C60 115.4(17)
F2A C64 C60 108.7(15)
F3 C64 C60 114.1(16)
F2 C64 C60 100.5(14)
F1 C64 F3A 65.7(14)
F1A C64 F3A 108.6(18)
F2A C64 F3A 104.6(15)
F3 C64 F3A 58.6(11)
F2 C64 F3A 157.0(16)
C60 C64 F3A 102.4(13)
C70 C65 C66 122.6(10)
C65 C66 C67 117.3(9)
C65 C66 B1 124.8(9)
C67 C66 B1 117.3(9)
C68 C67 C66 118.6(9)
C67 C68 C69 122.8(10)
C67 C68 C72 117.8(11)
C69 C68 C72 119.2(11)
C70 C69 C68 117.4(10)
C69 C70 C65 121.3(10)
C69 C70 C71 118.2(12)
C65 C70 C71 120.6(12)
F14 C71 F13 106.1(13)
F14 C71 F15 102.5(13)
F13 C71 F15 103.7(13)
F14 C71 C70 114.9(13)
F13 C71 C70 114.8(12)
F15 C71 C70 113.4(12)
F8 C72 F9A 125.6(18)
F8 C72 F7A 119.1(18)
F9A C72 F7A 27.1(11)
F8 C72 F7 55.4(12)
F9A C72 F7 105.4(15)
F7A C72 F7 126.0(14)
F8 C72 F9 45.3(13)
F9A C72 F9 120.4(16)
F7A C72 F9 96.5(14)
F7 C72 F9 100.6(13)
F8 C72 F8A 96.5(17)
F9A C72 F8A 70.6(13)
F7A C72 F8A 97.2(14)
F7 C72 F8A 43.1(9)
F9 C72 F8A 140.9(16)
F8 C72 C68 122.3(14)
F9A C72 C68 112.1(14)
F7A C72 C68 112.5(13)
F7 C72 C68 110.6(12)
F9 C72 C68 107.1(11)
F8A C72 C68 101.1(13)
C74 C73 C78 114.9(10)
C75 C74 C73 123.4(10)
C75 C74 C80 119.9(10)
C73 C74 C80 116.5(10)
C74 C75 C76 121.3(9)
C75 C76 C77 118.1(9)
C75 C76 B1 123.5(9)
C77 C76 B1 118.2(9)
C76 C77 C78 119.5(10)
C77 C78 C73 122.8(9)
C77 C78 C79 119.1(11)
C73 C78 C79 118.1(11)
F11A C79 F12A 125.2(17)
F11A C79 F12 54.5(11)
F12A C79 F12 109.0(17)
F11A C79 F10 115.3(16)
F12A C79 F10 37.3(11)
F12 C79 F10 137.1(14)
F11A C79 F11 46.3(11)
F12A C79 F11 115.9(16)
F12 C79 F11 100.8(14)
F10 C79 F11 83.7(12)
F11A C79 F10A 103.1(15)
F12A C79 F10A 66.7(13)
F12 C79 F10A 51.7(9)
F10 C79 F10A 103.9(14)
F11 C79 F10A 146.7(14)
F11A C79 C78 119.0(15)
F12A C79 C78 115.6(15)
F12 C79 C78 111.1(13)
F10 C79 C78 109.1(12)
F11 C79 C78 103.4(11)
F10A C79 C78 104.5(12)
F17 C80 F18 107.9(12)
F17 C80 F16 104.0(10)
F18 C80 F16 99.8(9)
F17 C80 C74 116.5(10)
F18 C80 C74 115.0(10)
F16 C80 C74 111.8(11)
C82 C81 C86 122.6(8)
C81 C82 C83 115.6(8)
C81 C82 B1 121.0(8)
C83 C82 B1 123.0(8)
C82 C83 C84 120.9(8)
C85 C84 C83 122.6(8)
C85 C84 C87 118.9(8)
C83 C84 C87 118.4(8)
C84 C85 C86 117.3(8)
C85 C86 C81 120.9(8)
C85 C86 C88 119.6(8)
C81 C86 C88 119.5(8)
F19 C87 F21 109.0(8)
F19 C87 F20 108.4(8)
F21 C87 F20 104.7(8)
F19 C87 C84 113.3(8)
F21 C87 C84 112.1(8)
F20 C87 C84 108.9(8)
F33 C88 F22 105.2(8)
F33 C88 F23 105.4(9)
F22 C88 F23 102.2(8)
F33 C88 C86 115.3(9)
F22 C88 C86 113.7(9)
F23 C88 C86 113.9(8)
C94 C89 C90 122.3(8)
C91 C90 C89 115.4(8)
C91 C90 B2 124.8(8)
C89 C90 B2 119.1(7)
C92 C91 C90 123.3(8)
C91 C92 C93 120.8(9)
C91 C92 C96 120.7(9)
C93 C92 C96 118.5(9)
C92 C93 C94 118.3(9)
C93 C94 C89 119.8(8)
C93 C94 C95 121.3(9)
C89 C94 C95 118.9(9)
F29 C95 F28 108.1(11)
F29 C95 F27 105.0(10)
F28 C95 F27 104.9(10)
F29 C95 C94 112.3(9)
F28 C95 C94 113.2(9)
F27 C95 C94 112.8(9)
F26 C96 F24 108.1(12)
F26 C96 F25 105.9(11)
F24 C96 F25 106.0(11)
F26 C96 C92 114.3(10)
F24 C96 C92 111.0(10)
F25 C96 C92 111.2(10)
C102 C97 C98 121.6(10)
C102 C97 C104 124.2(9)
C98 C97 C104 114.2(9)
C99 C98 C97 118.2(9)
C100 C99 C98 117.7(8)
C100 C99 B2 120.1(8)
C98 C99 B2 121.9(8)
C101 C100 C99 121.7(9)
C102 C101 C100 120.8(10)
C102 C101 C103 119.8(10)
C100 C101 C103 119.3(10)
C97 C102 C101 119.9(10)
F31 C103 F32 104.5(11)
F31 C103 F30 104.8(10)
F32 C103 F30 104.2(11)
F31 C103 C101 113.7(11)
F32 C103 C101 113.0(11)
F30 C103 C101 115.4(11)
F38 C104 F37A 110.6(14)
F38 C104 F38A 77.0(11)
F37A C104 F38A 114.8(13)
F38 C104 F37 33.1(8)
F37A C104 F37 85.8(12)
F38A C104 F37 107.3(12)
F38 C104 F39A 107.5(12)
F37A C104 F39A 103.5(11)
F38A C104 F39A 30.5(7)
F37 C104 F39A 136.8(12)
F38 C104 F39 132.2(13)
F37A C104 F39 22.2(10)
F38A C104 F39 110.6(10)
F37 C104 F39 107.6(12)
F39A C104 F39 90.0(9)
F38 C104 C97 118.1(11)
F37A C104 C97 115.4(12)
F38A C104 C97 115.4(11)
F37 C104 C97 114.2(10)
F39A C104 C97 99.7(9)
F39 C104 C97 101.4(9)
C106 C105 C110 123.0(8)
C106 C105 C112 118.8(9)
C110 C105 C112 118.2(9)
C105 C106 C107 116.7(9)
C108 C107 C106 119.7(9)
C108 C107 C111 122.2(9)
C106 C107 C111 118.1(9)
C107 C108 C109 125.1(8)
C110 C109 C108 114.7(8)
C110 C109 B2 121.8(7)
C108 C109 B2 123.1(7)
C109 C110 C105 120.7(8)
F43 C111 F44 108.0(10)
F43 C111 F45 104.8(10)
F44 C111 F45 103.6(10)
F43 C111 C107 113.2(10)
F44 C111 C107 115.8(10)
F45 C111 C107 110.5(10)
F42 C112 F40 107.5(11)
F42 C112 F41 106.2(10)
F40 C112 F41 98.3(9)
F42 C112 C105 115.7(10)
F40 C112 C105 115.1(10)
F41 C112 C105 112.3(10)
C118 C113 C114 122.1(9)
C115 C114 C120 124.2(12)
C115 C114 C113 119.8(10)
C120 C114 C113 116.0(11)
C114 C115 C116 118.4(11)
C115 C116 C117 123.2(11)
C115 C116 C119 119.8(11)
C117 C116 C119 117.0(11)
C116 C117 C118 119.8(9)
C113 C118 C117 116.7(9)
C113 C118 B2 123.0(8)
C117 C118 B2 120.0(8)
F48 C119 F47 102.3(13)
F48 C119 F46 108.5(14)
F47 C119 F46 96.5(12)
F48 C119 C116 115.6(13)
F47 C119 C116 116.1(13)
F46 C119 C116 115.7(12)
F34 C120 F36 98.6(13)
F34 C120 F35 103.8(13)
F36 C120 F35 101.3(12)
F34 C120 C114 115.0(13)
F36 C120 C114 120.2(14)
F35 C120 C114 115.2(13)
C76 B1 C82 103.6(7)
C76 B1 C66 112.2(7)
C82 B1 C66 114.9(8)
C76 B1 C62 112.3(8)
C82 B1 C62 113.0(7)
C66 B1 C62 101.2(7)
C109 B2 C90 102.7(7)
C109 B2 C118 114.7(7)
C90 B2 C118 113.0(7)
C109 B2 C99 111.2(7)
C90 B2 C99 112.8(7)
C118 B2 C99 102.9(7)
F1 F1A C64 63.4(16)
F1 F1A F2 135(2)
C64 F1A F2 71.8(15)
F1A F1 C64 72.4(17)
F1A F1 F3A 140(2)
C64 F1 F3A 70.7(14)
F3 F2A C64 67.1(13)
F3 F2A F2 126.4(16)
C64 F2A F2 63.0(12)
F1A F2 C64 49.7(11)
F1A F2 F2A 89.6(13)
C64 F2 F2A 47.3(9)
F3 F3A F1 85.4(11)
F3 F3A C64 49.6(9)
F1 F3A C64 43.5(9)
F2A F3 C64 66.8(14)
F2A F3 F3A 138.6(19)
C64 F3 F3A 71.9(14)
F9A F7A C72 77(3)
F8A F7 F8 124.4(19)
F8A F7 C72 77.4(14)
F8 F7 C72 50.2(10)
F7 F8A C72 59.4(12)
F7 F8A F9A 99.2(17)
C72 F8A F9A 47.8(9)
F9 F8 C72 86.0(19)
F9 F8 F7 160(2)
C72 F8 F7 74.4(16)
F7A F9A C72 76(3)
F7A F9A F8A 137(3)
C72 F9A F8A 61.6(13)
F8 F9 C72 48.7(11)
F12A F10 C79 61.4(17)
F11A F11 C79 54.2(11)
F11A F12 F10A 125.9(17)
F11A F12 C79 58.6(11)
F10A F12 C79 72.1(12)
F12 F10A C79 56.2(10)
F12 F10A F12A 96.6(14)
C79 F10A F12A 47.9(9)
F11 F11A F12 146(2)
F11 F11A C79 79.4(15)
F12 F11A C79 66.9(13)
F10 F12A C79 81(2)
F10 F12A F10A 147(3)
C79 F12A F10A 65.4(14)
F39 F37A C104 102(3)
F39 F37A F37 149(3)
C104 F37A F37 49.2(9)
F38 F37 C104 63.6(16)
F38 F37 F37A 99.4(18)
C104 F37 F37A 44.9(7)
F39A F38A C104 82.5(17)
F39A F38A F38 130(2)
C104 F38A F38 47.8(8)
F37 F38 C104 83.4(18)
F37 F38 F38A 133(2)
C104 F38 F38A 55.2(9)
F38A F39A C104 66.9(15)
F37A F39 C104 56(3)

loop_
_geom_bond_atom_site_label_1
_geom_bond_atom_site_label_2
_geom_bond_distance
Pt1 N1 2.071(11)
Pt1 C23 2.124(11)
Pt1 N4 2.137(8)
Pt1 C28 2.213(14)
Pt1 C22 2.304(16)
Pt2 N5 2.067(10)
Pt2 N7 2.094(8)
Pt2 C52 2.110(12)
Pt2 C50 2.118(11)
Pt2 C51 2.145(11)
N1 C7 1.336(13)
N1 C1 1.361(14)
N2 C7 1.390(11)
N2 C6 1.394(12)
N2 C20 1.433(13)
N3 C14 1.371(12)
N3 C15 1.419(12)
N3 C13 1.445(13)
N4 C8 1.332(12)
N4 C14 1.345(11)
N5 C29 1.332(14)
N5 C35 1.363(13)
N6 C35 1.354(13)
N6 C34 1.380(12)
N6 C43 1.441(11)
N7 C42 1.327(12)
N7 C36 1.357(12)
N8 C41 1.383(13)
N8 C42 1.392(13)
N8 C48 1.433(11)
C1 C2 1.367(15)
C2 C3 1.382(13)
C3 C4 1.348(12)
C4 C5 1.427(12)
C4 C7 1.464(14)
C5 C6 1.336(13)
C8 C9 1.363(13)
C9 C10 1.376(14)
C10 C11 1.383(15)
C11 C12 1.405(15)
C11 C14 1.406(13)
C12 C13 1.355(16)
C15 C20 1.329(14)
C15 C16 1.389(15)
C16 C17 1.357(19)
C17 C18 1.377(19)
C18 C19 1.368(17)
C19 C20 1.397(14)
C21 C22 1.466(18)
C22 C23 1.546(16)
C23 C24 1.363(18)
C23 C28 1.412(15)
C24 C25 1.51(3)
C25 C26 1.59(3)
C26 C27 1.13(2)
C27 C28 1.443(17)
C29 C30 1.364(15)
C30 C31 1.386(16)
C31 C32 1.380(15)
C32 C33 1.413(15)
C32 C35 1.423(14)
C33 C34 1.344(14)
C36 C37 1.369(14)
C37 C38 1.331(15)
C38 C39 1.381(15)
C39 C42 1.431(13)
C39 C40 1.436(16)
C40 C41 1.330(15)
C43 C48 1.370(12)
C43 C44 1.381(12)
C44 C45 1.350(13)
C45 C46 1.388(14)
C46 C47 1.382(13)
C47 C48 1.352(12)
C49 C50 1.519(16)
C50 C51 1.450(16)
C51 C52 1.428(16)
C51 C56 1.439(18)
C52 C53 1.405(15)
C53 C54 1.299(17)
C54 C55 1.48(2)
C55 C56 1.392(19)
C57 C58 1.377(12)
C57 C62 1.393(12)
C58 C59 1.394(14)
C58 C63 1.479(16)
C59 C60 1.378(15)
C60 C61 1.393(13)
C60 C64 1.566(18)
C61 C62 1.410(12)
C62 B1 1.646(13)
C63 F5 1.263(13)
C63 F4 1.276(16)
C63 F6 1.305(14)
C64 F1 1.17(2)
C64 F1A 1.25(2)
C64 F2A 1.281(19)
C64 F3 1.28(2)
C64 F2 1.55(2)
C64 F3A 1.60(2)
C65 C70 1.377(13)
C65 C66 1.384(12)
C66 C67 1.415(12)
C66 B1 1.634(13)
C67 C68 1.391(13)
C68 C69 1.396(14)
C68 C72 1.556(16)
C69 C70 1.359(13)
C70 C71 1.470(15)
C71 F14 1.257(14)
C71 F13 1.288(14)
C71 F15 1.285(14)
C72 F8 1.088(17)
C72 F9A 1.30(2)
C72 F7A 1.300(18)
C72 F7 1.364(17)
C72 F9 1.444(19)
C72 F8A 1.55(2)
C73 C74 1.372(12)
C73 C78 1.399(13)
C74 C75 1.369(12)
C74 C80 1.482(14)
C75 C76 1.375(12)
C76 C77 1.378(11)
C76 B1 1.634(13)
C77 C78 1.402(13)
C78 C79 1.568(15)
C79 F11A 1.194(17)
C79 F12A 1.201(19)
C79 F12 1.286(17)
C79 F10 1.353(19)
C79 F11 1.446(18)
C79 F10A 1.47(2)
C80 F17 1.327(12)
C80 F18 1.354(12)
C80 F16 1.369(12)
C81 C82 1.389(10)
C81 C86 1.390(11)
C82 C83 1.396(11)
C82 B1 1.632(13)
C83 C84 1.401(11)
C84 C85 1.352(10)
C84 C87 1.536(11)
C85 C86 1.380(10)
C86 C88 1.459(12)
C87 F19 1.299(10)
C87 F21 1.340(10)
C87 F20 1.349(10)
C88 F33 1.325(10)
C88 F22 1.330(11)
C88 F23 1.353(10)
C89 C94 1.387(12)
C89 C90 1.388(11)
C90 C91 1.364(11)
C90 B2 1.645(13)
C91 C92 1.365(11)
C92 C93 1.363(11)
C92 C96 1.526(13)
C93 C94 1.377(11)
C94 C95 1.521(13)
C95 F29 1.287(12)
C95 F28 1.299(11)
C95 F27 1.302(11)
C96 F26 1.284(12)
C96 F24 1.300(13)
C96 F25 1.317(13)
C97 C102 1.336(12)
C97 C98 1.447(12)
C97 C104 1.560(13)
C98 C99 1.397(11)
C99 C100 1.389(12)
C99 B2 1.702(12)
C100 C101 1.386(11)
C101 C102 1.352(12)
C101 C103 1.467(14)
C103 F31 1.307(12)
C103 F32 1.313(13)
C103 F30 1.327(13)
C104 F38 1.197(15)
C104 F37A 1.238(17)
C104 F38A 1.328(15)
C104 F37 1.328(15)
C104 F39A 1.431(14)
C104 F39 1.458(17)
C105 C106 1.364(11)
C105 C110 1.405(11)
C105 C112 1.486(13)
C106 C107 1.408(11)
C107 C108 1.357(11)
C107 C111 1.489(13)
C108 C109 1.395(10)
C109 C110 1.390(10)
C109 B2 1.610(13)
C111 F43 1.293(12)
C111 F44 1.307(12)
C111 F45 1.364(12)
C112 F42 1.261(12)
C112 F40 1.329(12)
C112 F41 1.366(12)
C113 C118 1.368(11)
C113 C114 1.425(12)
C114 C115 1.330(12)
C114 C120 1.421(16)
C115 C116 1.360(13)
C116 C117 1.378(12)
C116 C119 1.488(16)
C117 C118 1.386(11)
C118 B2 1.642(13)
C119 F48 1.280(15)
C119 F47 1.303(15)
C119 F46 1.338(14)
C120 F34 1.327(15)
C120 F36 1.327(15)
C120 F35 1.337(15)
F1A F1 0.913(19)
F1A F2 1.40(2)
F1 F3A 1.547(19)
F2A F3 1.003(16)
F2A F2 1.63(2)
F3A F3 1.438(18)
F7A F9A 0.61(2)
F7 F8A 1.083(18)
F7 F8 1.165(18)
F8A F9A 1.66(2)
F8 F9 1.028(19)
F10 F12A 0.83(2)
F11 F11A 1.064(18)
F12 F11A 1.138(18)
F12 F10A 1.215(17)
F10A F12A 1.49(2)
F37A F39 0.56(2)
F37A F37 1.75(2)
F37 F38 0.729(16)
F38A F39A 0.734(15)
F38A F38 1.576(17)

loop_
_platon_squeeze_void_nr
_platon_squeeze_void_average_x
_platon_squeeze_void_average_y
_platon_squeeze_void_average_z
_platon_squeeze_void_volume
_platon_squeeze_void_count_electrons
1 0.124 0.795 0.640 12.5 -0.3
2 0.500 0.500 0.500 477.8 140.7
3 0.875 0.205 0.360 12.5 -0.1
